data_7045318
loop_
_publ_author_name
'Qi, Xinghao'
'Sun, Hongjian'
'Li, Xiaoyan'
'Fuhr, Olaf'
'Fenske, Dieter'

_publ_section_title
;
 Synthesis and catalytic activity of N-heterocyclic silylene (NHSi) cobalt
 hydride for Kumada coupling reactions.
;
_journal_issue 8
_journal_name_full 'Dalton transactions (Cambridge, England : 2003)'
_journal_page_first 2581
_journal_page_last 2588
_journal_paper_doi 10.1039/c7dt04155a
_journal_volume 47
_journal_year 2018
_chemical_formula_moiety 'C36 H64 Cl3 Co N4 P2 Si2, C5 H12'
_chemical_formula_sum 'C41 H76 Cl3 Co N4 P2 Si2'
_chemical_formula_weight 908.45
_space_group_crystal_system monoclinic
_space_group_IT_number 14
_space_group_name_Hall '-P 2ybc'
_space_group_name_H-M_alt 'P 1 21/c 1'
_symmetry_space_group_name_Hall '-P 2ybc'
_symmetry_space_group_name_H-M 'P 1 21/c 1'
_atom_sites_solution_hydrogens geom
_atom_sites_solution_primary direct
_audit_creation_date 2016-03-01
_audit_creation_method
;
Olex2 1.2
(compiled 2014.09.19 svn.r3010 for OlexSys, GUI svn.r4874)
;
_audit_update_record
;
2017-05-19 deposited with the CCDC.
2018-01-17 downloaded from the CCDC.
;
_cell_angle_alpha 90
_cell_angle_beta 103.406(2)
_cell_angle_gamma 90
_cell_formula_units_Z 4
_cell_length_a 13.8468(3)
_cell_length_b 19.5827(5)
_cell_length_c 18.5459(4)
_cell_measurement_reflns_used 17211
_cell_measurement_temperature 150.15
_cell_measurement_theta_max 65.85
_cell_measurement_theta_min 4.91
_cell_volume 4891.8(2)
_computing_molecular_graphics 'Olex2 (Dolomanov et al., 2009)'
_computing_publication_material 'Olex2 (Dolomanov et al., 2009)'
_computing_structure_refinement 'ShelXL (Sheldrick, 2008)'
_computing_structure_solution 'ShelXS (Sheldrick, 2008)'
_diffrn_ambient_temperature 150.15
_diffrn_detector Pilatus300K
_diffrn_detector_area_resol_mean 5.81
_diffrn_detector_type DECTRIS
_diffrn_measured_fraction_theta_full 0.901
_diffrn_measured_fraction_theta_max 0.956
_diffrn_measurement_device '4-circle goniometer'
_diffrn_measurement_device_type 'Stoe StadiVari'
_diffrn_measurement_method 'rotation method'
_diffrn_radiation_collimation '2.5 mm diameter, monocapillary'
_diffrn_radiation_monochromator 'secondary plane graphite'
_diffrn_radiation_polarisn_norm 0
_diffrn_radiation_probe x-ray
_diffrn_radiation_type CuK\a
_diffrn_radiation_wavelength 1.54186
_diffrn_reflns_av_R_equivalents 0.0674
_diffrn_reflns_av_unetI/netI 0.0853
_diffrn_reflns_Laue_measured_fraction_full 0.901
_diffrn_reflns_Laue_measured_fraction_max 0.956
_diffrn_reflns_limit_h_max 14
_diffrn_reflns_limit_h_min -16
_diffrn_reflns_limit_k_max 23
_diffrn_reflns_limit_k_min -17
_diffrn_reflns_limit_l_max 20
_diffrn_reflns_limit_l_min -8
_diffrn_reflns_number 22857
_diffrn_reflns_point_group_measured_fraction_full 0.901
_diffrn_reflns_point_group_measured_fraction_max 0.956
_diffrn_reflns_theta_full 67.686
_diffrn_reflns_theta_max 65.192
_diffrn_reflns_theta_min 4.903
_diffrn_source 'Cu Genix 3D'
_diffrn_source_current 1.000
_diffrn_source_power 0.050
_diffrn_source_target Cu
_diffrn_source_type 'microfocus sealed X-ray tube'
_diffrn_source_voltage 50
_exptl_absorpt_coefficient_mu 5.581
_exptl_absorpt_correction_T_max 0.7714
_exptl_absorpt_correction_T_min 0.5008
_exptl_absorpt_correction_type integration
_exptl_crystal_colour brown
_exptl_crystal_colour_primary brown
_exptl_crystal_density_diffrn 1.234
_exptl_crystal_description block
_exptl_crystal_F_000 1944
_exptl_crystal_size_max 0.12
_exptl_crystal_size_mid 0.08
_exptl_crystal_size_min 0.07
_refine_diff_density_max 0.431
_refine_diff_density_min -0.311
_refine_diff_density_rms 0.059
_refine_ls_extinction_method none
_refine_ls_goodness_of_fit_ref 0.875
_refine_ls_hydrogen_treatment constr
_refine_ls_matrix_type full
_refine_ls_number_parameters 495
_refine_ls_number_reflns 7980
_refine_ls_number_restraints 12
_refine_ls_restrained_S_all 0.880
_refine_ls_R_factor_all 0.0827
_refine_ls_R_factor_gt 0.0466
_refine_ls_shift/su_max 0.001
_refine_ls_shift/su_mean 0.000
_refine_ls_structure_factor_coef Fsqd
_refine_ls_weighting_details 'w=1/[\s^2^(Fo^2^)+(0.0522P)^2^] where P=(Fo^2^+2Fc^2^)/3'
_refine_ls_weighting_scheme calc
_refine_ls_wR_factor_gt 0.0988
_refine_ls_wR_factor_ref 0.1097
_reflns_Friedel_coverage 0.000
_reflns_number_gt 4999
_reflns_number_total 7980
_reflns_threshold_expression 'I > 2\s(I)'
_cod_data_source_file c7dt04155a2.cif
_cod_data_source_block sun19
_cod_depositor_comments 'Adding full bibliography for 7045316--7045318.cif.'
_cod_database_code 7045318
_shelxl_version_number 2013-4
_shelx_space_group_comment
;
The symmetry employed for this shelxl refinement is uniquely defined
by the following loop, which should always be used as a source of
symmetry information in preference to the above space-group names.
They are only intended as comments.
;
_olex2_refinement_description
;
1. Fixed Uiso
 At 1.2 times of:
  All C(H) groups, All C(H,H) groups
 At 1.5 times of:
  All C(H,H,H) groups
2. Restrained distances
 C40A-C39A = C41A-C40A
 1.54 with sigma of 0.02
 C38A-C37A
 1.54 with sigma of 0.02
 C40B-C41B
 1.54 with sigma of 0.02
3. Uiso/Uaniso restraints and constraints
C37A \\sim C38A \\sim C39A \\sim C40A \\sim C41A: within 1.7A with sigma of
0.01 and sigma for terminal atoms of 0.03
C37B \\sim C38B \\sim C39B \\sim C40B \\sim C41B: within 1.7A with sigma of
0.01 and sigma for terminal atoms of 0.03
4. Others
 Fixed Sof: C37B(0.5) H37A(0.5) H37B(0.5) H37C(0.5) C38A(0.5) H38C(0.5)
 H38D(0.5) C40B(0.5) H40A(0.5) H40B(0.5) C41B(0.5) H41A(0.5) H41B(0.5)
 H41C(0.5) C37A(0.5) H37D(0.5) H37E(0.5) H37F(0.5) C40A(0.5) H40C(0.5)
 H40D(0.5) C41A(0.5) H41D(0.5) H41E(0.5) H41F(0.5) C39B(0.5) H39A(0.5)
 H39B(0.5) C39A(0.5) H39C(0.5) H39D(0.5) C38B(0.5) H38A(0.5) H38B(0.5)
5.a Secondary CH2 refined with riding coordinates:
 C38A(H38C,H38D), C40B(H40A,H40B), C40A(H40C,H40D), C39B(H39A,H39B), C39A(H39C,
 H39D), C38B(H38A,H38B)
5.b Aromatic/amide H refined with riding coordinates:
 C7(H7), C8(H8), C9(H9), C10(H10), C11(H11), C22(H22), C23(H23), C24(H24),
 C25(H25), C26(H26)
5.c Idealised Me refined as rotating group:
 C2(H2A,H2B,H2C), C3(H3A,H3B,H3C), C4(H4A,H4B,H4C), C13(H13A,H13B,H13C),
 C14(H14A,H14B,H14C), C15(H15A,H15B,H15C), C17(H17A,H17B,H17C), C18(H18A,H18B,
 H18C), C19(H19A,H19B,H19C), C28(H28A,H28B,H28C), C29(H29A,H29B,H29C), C30(H30A,
 H30B,H30C), C31(H31A,H31B,H31C), C32(H32A,H32B,H32C), C33(H33A,H33B,H33C),
 C34(H34A,H34B,H34C), C35(H35A,H35B,H35C), C36(H36A,H36B,H36C), C37B(H37A,H37B,
 H37C), C41B(H41A,H41B,H41C), C37A(H37D,H37E,H37F), C41A(H41D,H41E,H41F)
;
_olex2_submission_special_instructions 'No special instructions were received'

loop_
_space_group_symop_operation_xyz
'x, y, z'
'-x, y+1/2, -z+1/2'
'-x, -y, -z'
'x, -y-1/2, z-1/2'

loop_
_atom_site_label
_atom_site_type_symbol
_atom_site_fract_x
_atom_site_fract_y
_atom_site_fract_z
_atom_site_U_iso_or_equiv
_atom_site_adp_type
_atom_site_occupancy
_atom_site_site_symmetry_order
_atom_site_calc_flag
_atom_site_refinement_flags_posn
_atom_site_refinement_flags_occupancy
_atom_site_disorder_assembly
_atom_site_disorder_group
Co1 Co 0.25777(4) 0.21037(3) 0.75644(3) 0.03395(16) Uani 1 1 d . . . .
Cl1 Cl 0.36014(7) 0.11972(5) 0.60835(5) 0.0466(2) Uani 1 1 d . . . .
Cl2 Cl 0.25381(7) 0.40397(5) 0.76950(6) 0.0472(2) Uani 1 1 d . . . .
Cl3 Cl 0.19473(7) 0.14178(5) 0.84300(5) 0.0420(2) Uani 1 1 d . . . .
P1 P 0.36156(7) 0.24938(5) 0.85664(5) 0.0401(2) Uani 1 1 d . . . .
P2 P 0.14367(7) 0.15774(5) 0.67304(6) 0.0402(2) Uani 1 1 d . . . .
Si1 Si 0.37992(7) 0.16638(5) 0.71657(6) 0.0351(2) Uani 1 1 d . . . .
Si2 Si 0.18307(7) 0.30849(5) 0.72945(6) 0.0346(2) Uani 1 1 d . . . .
N1 N 0.4805(2) 0.10323(15) 0.76326(17) 0.0376(7) Uani 1 1 d . . . .
N2 N 0.5074(2) 0.20073(15) 0.71831(17) 0.0363(7) Uani 1 1 d . . . .
N3 N 0.0544(2) 0.33580(15) 0.73901(17) 0.0368(7) Uani 1 1 d . . . .
N4 N 0.1080(2) 0.34441(15) 0.63873(17) 0.0364(7) Uani 1 1 d . . . .
C1 C 0.4853(3) 0.0331(2) 0.7937(2) 0.0451(10) Uani 1 1 d . . . .
C2 C 0.5672(3) 0.0237(2) 0.8633(3) 0.0641(13) Uani 1 1 d . . . .
H2A H 0.6320 0.0271 0.8508 0.096 Uiso 1 1 calc GR . . .
H2B H 0.5606 -0.0213 0.8848 0.096 Uiso 1 1 calc GR . . .
H2C H 0.5617 0.0593 0.8993 0.096 Uiso 1 1 calc GR . . .
C3 C 0.5008(4) -0.0169(2) 0.7341(3) 0.0612(13) Uani 1 1 d . . . .
H3A H 0.4481 -0.0107 0.6892 0.092 Uiso 1 1 calc GR . . .
H3B H 0.4990 -0.0637 0.7522 0.092 Uiso 1 1 calc GR . . .
H3C H 0.5654 -0.0082 0.7227 0.092 Uiso 1 1 calc GR . . .
C4 C 0.3858(3) 0.0182(2) 0.8104(3) 0.0590(12) Uani 1 1 d . . . .
H4A H 0.3736 0.0507 0.8475 0.089 Uiso 1 1 calc GR . . .
H4B H 0.3857 -0.0284 0.8298 0.089 Uiso 1 1 calc GR . . .
H4C H 0.3335 0.0226 0.7650 0.089 Uiso 1 1 calc GR . . .
C5 C 0.5510(3) 0.14461(19) 0.7519(2) 0.0373(9) Uani 1 1 d . . . .
C6 C 0.6613(3) 0.13353(19) 0.7766(2) 0.0399(9) Uani 1 1 d . . . .
C7 C 0.7116(3) 0.0937(2) 0.7354(2) 0.0461(10) Uani 1 1 d . . . .
H7 H 0.6764 0.0721 0.6912 0.055 Uiso 1 1 calc R . . .
C8 C 0.8142(3) 0.0854(2) 0.7593(3) 0.0486(10) Uani 1 1 d . . . .
H8 H 0.8490 0.0579 0.7314 0.058 Uiso 1 1 calc R . . .
C9 C 0.8650(3) 0.1170(2) 0.8230(3) 0.0514(11) Uani 1 1 d . . . .
H9 H 0.9350 0.1120 0.8387 0.062 Uiso 1 1 calc R . . .
C10 C 0.8143(3) 0.1562(2) 0.8644(2) 0.0511(11) Uani 1 1 d . . . .
H10 H 0.8492 0.1774 0.9089 0.061 Uiso 1 1 calc R . . .
C11 C 0.7124(3) 0.1644(2) 0.8406(2) 0.0465(10) Uani 1 1 d . . . .
H11 H 0.6776 0.1915 0.8687 0.056 Uiso 1 1 calc R . . .
C12 C 0.5486(3) 0.2521(2) 0.6742(2) 0.0424(9) Uani 1 1 d . . . .
C13 C 0.5847(3) 0.2165(2) 0.6115(2) 0.0520(11) Uani 1 1 d . . . .
H13A H 0.6440 0.1894 0.6326 0.078 Uiso 1 1 calc GR . . .
H13B H 0.6008 0.2509 0.5778 0.078 Uiso 1 1 calc GR . . .
H13C H 0.5323 0.1864 0.5841 0.078 Uiso 1 1 calc GR . . .
C14 C 0.6338(3) 0.2936(2) 0.7213(2) 0.0513(11) Uani 1 1 d . . . .
H14A H 0.6114 0.3155 0.7620 0.077 Uiso 1 1 calc GR . . .
H14B H 0.6548 0.3287 0.6904 0.077 Uiso 1 1 calc GR . . .
H14C H 0.6898 0.2633 0.7416 0.077 Uiso 1 1 calc GR . . .
C15 C 0.4635(3) 0.2994(2) 0.6410(2) 0.0451(10) Uani 1 1 d . . . .
H15A H 0.4116 0.2737 0.6067 0.068 Uiso 1 1 calc GR . . .
H15B H 0.4876 0.3363 0.6140 0.068 Uiso 1 1 calc GR . . .
H15C H 0.4361 0.3189 0.6806 0.068 Uiso 1 1 calc GR . . .
C16 C -0.0029(3) 0.3383(2) 0.7979(2) 0.0437(9) Uani 1 1 d . . . .
C17 C 0.0109(4) 0.4097(2) 0.8318(3) 0.0723(15) Uani 1 1 d . . . .
H17A H 0.0820 0.4192 0.8496 0.108 Uiso 1 1 calc GR . . .
H17B H -0.0215 0.4121 0.8734 0.108 Uiso 1 1 calc GR . . .
H17C H -0.0187 0.4435 0.7942 0.108 Uiso 1 1 calc GR . . .
C18 C -0.1121(3) 0.3214(3) 0.7688(3) 0.0686(14) Uani 1 1 d . . . .
H18A H -0.1449 0.3590 0.7377 0.103 Uiso 1 1 calc GR . . .
H18B H -0.1434 0.3149 0.8106 0.103 Uiso 1 1 calc GR . . .
H18C H -0.1185 0.2794 0.7394 0.103 Uiso 1 1 calc GR . . .
C19 C 0.0417(3) 0.2861(2) 0.8554(2) 0.0568(12) Uani 1 1 d . . . .
H19A H 0.0306 0.2403 0.8338 0.085 Uiso 1 1 calc GR . . .
H19B H 0.0105 0.2897 0.8975 0.085 Uiso 1 1 calc GR . . .
H19C H 0.1132 0.2944 0.8722 0.085 Uiso 1 1 calc GR . . .
C20 C 0.0296(3) 0.35589(18) 0.6690(2) 0.0361(9) Uani 1 1 d . . . .
C21 C -0.0696(3) 0.38121(19) 0.6277(2) 0.0356(8) Uani 1 1 d . . . .
C22 C -0.1352(3) 0.3351(2) 0.5854(2) 0.0431(9) Uani 1 1 d . . . .
H22 H -0.1156 0.2891 0.5810 0.052 Uiso 1 1 calc R . . .
C23 C -0.2296(3) 0.3567(2) 0.5495(2) 0.0520(11) Uani 1 1 d . . . .
H23 H -0.2746 0.3255 0.5202 0.062 Uiso 1 1 calc R . . .
C24 C -0.2581(3) 0.4235(3) 0.5565(2) 0.0533(11) Uani 1 1 d . . . .
H24 H -0.3229 0.4380 0.5320 0.064 Uiso 1 1 calc R . . .
C25 C -0.1937(3) 0.4692(2) 0.5985(2) 0.0529(11) Uani 1 1 d . . . .
H25 H -0.2139 0.5150 0.6032 0.064 Uiso 1 1 calc R . . .
C26 C -0.0986(3) 0.4482(2) 0.6343(2) 0.0429(9) Uani 1 1 d . . . .
H26 H -0.0536 0.4798 0.6631 0.052 Uiso 1 1 calc R . . .
C27 C 0.1298(3) 0.3785(2) 0.5727(2) 0.0368(9) Uani 1 1 d . . . .
C28 C 0.1343(3) 0.4559(2) 0.5832(2) 0.0461(10) Uani 1 1 d . . . .
H28A H 0.0677 0.4734 0.5821 0.069 Uiso 1 1 calc GR . . .
H28B H 0.1593 0.4770 0.5432 0.069 Uiso 1 1 calc GR . . .
H28C H 0.1788 0.4670 0.6310 0.069 Uiso 1 1 calc GR . . .
C29 C 0.0542(3) 0.3607(2) 0.5015(2) 0.0468(10) Uani 1 1 d . . . .
H29A H 0.0465 0.3110 0.4975 0.070 Uiso 1 1 calc GR . . .
H29B H 0.0773 0.3780 0.4588 0.070 Uiso 1 1 calc GR . . .
H29C H -0.0098 0.3816 0.5023 0.070 Uiso 1 1 calc GR . . .
C30 C 0.2322(3) 0.3531(2) 0.5679(2) 0.0455(10) Uani 1 1 d . . . .
H30A H 0.2818 0.3685 0.6116 0.068 Uiso 1 1 calc GR . . .
H30B H 0.2487 0.3715 0.5230 0.068 Uiso 1 1 calc GR . . .
H30C H 0.2321 0.3031 0.5659 0.068 Uiso 1 1 calc GR . . .
C31 C 0.3081(3) 0.2907(2) 0.9269(2) 0.0478(10) Uani 1 1 d . . . .
H31A H 0.2748 0.3331 0.9066 0.072 Uiso 1 1 calc GR . . .
H31B H 0.3611 0.3013 0.9705 0.072 Uiso 1 1 calc GR . . .
H31C H 0.2599 0.2600 0.9411 0.072 Uiso 1 1 calc GR . . .
C32 C 0.4361(3) 0.1848(2) 0.9157(2) 0.0545(11) Uani 1 1 d . . . .
H32A H 0.3925 0.1493 0.9275 0.082 Uiso 1 1 calc GR . . .
H32B H 0.4730 0.2062 0.9616 0.082 Uiso 1 1 calc GR . . .
H32C H 0.4830 0.1644 0.8896 0.082 Uiso 1 1 calc GR . . .
C33 C 0.4604(3) 0.3092(2) 0.8511(2) 0.0511(10) Uani 1 1 d . . . .
H33A H 0.5091 0.2866 0.8284 0.077 Uiso 1 1 calc GR . . .
H33B H 0.4931 0.3247 0.9010 0.077 Uiso 1 1 calc GR . . .
H33C H 0.4322 0.3486 0.8208 0.077 Uiso 1 1 calc GR . . .
C34 C 0.1200(3) 0.1772(2) 0.5745(2) 0.0480(10) Uani 1 1 d . . . .
H34A H 0.0940 0.2238 0.5658 0.072 Uiso 1 1 calc GR . . .
H34B H 0.0712 0.1449 0.5467 0.072 Uiso 1 1 calc GR . . .
H34C H 0.1819 0.1734 0.5578 0.072 Uiso 1 1 calc GR . . .
C35 C 0.0171(3) 0.1662(2) 0.6859(3) 0.0521(11) Uani 1 1 d . . . .
H35A H 0.0152 0.1513 0.7360 0.078 Uiso 1 1 calc GR . . .
H35B H -0.0279 0.1377 0.6495 0.078 Uiso 1 1 calc GR . . .
H35C H -0.0039 0.2140 0.6791 0.078 Uiso 1 1 calc GR . . .
C36 C 0.1512(3) 0.0648(2) 0.6716(3) 0.0527(11) Uani 1 1 d . . . .
H36A H 0.2107 0.0511 0.6551 0.079 Uiso 1 1 calc GR . . .
H36B H 0.0921 0.0465 0.6375 0.079 Uiso 1 1 calc GR . . .
H36C H 0.1550 0.0470 0.7216 0.079 Uiso 1 1 calc GR . . .
C37B C -0.2388(14) 0.3314(10) 0.9544(11) 0.126(6) Uiso 0.5 1 d . P A 2
H37A H -0.2790 0.2997 0.9761 0.189 Uiso 0.5 1 calc GR P A 2
H37B H -0.1756 0.3097 0.9528 0.189 Uiso 0.5 1 calc GR P A 2
H37C H -0.2747 0.3434 0.9040 0.189 Uiso 0.5 1 calc GR P A 2
C38A C -0.2383(14) 0.4029(9) 0.9364(12) 0.149(6) Uiso 0.5 1 d D P B 1
H38C H -0.2190 0.4104 0.8889 0.178 Uiso 0.5 1 calc R P B 1
H38D H -0.3116 0.4029 0.9275 0.178 Uiso 0.5 1 calc R P B 1
C40B C -0.2863(16) 0.4976(12) 1.0451(12) 0.147(6) Uiso 0.5 1 d D P A 2
H40A H -0.2542 0.5356 1.0242 0.177 Uiso 0.5 1 calc R P A 2
H40B H -0.2456 0.4843 1.0943 0.177 Uiso 0.5 1 calc R P A 2
C41B C -0.4017(13) 0.5136(12) 1.0461(12) 0.151(7) Uiso 0.5 1 d D P A 2
H41A H -0.4451 0.4987 0.9992 0.227 Uiso 0.5 1 calc GR P A 2
H41B H -0.4101 0.5628 1.0524 0.227 Uiso 0.5 1 calc GR P A 2
H41C H -0.4192 0.4890 1.0873 0.227 Uiso 0.5 1 calc GR P A 2
C37A C -0.1931(12) 0.3349(8) 0.9743(9) 0.097(4) Uiso 0.5 1 d D P B 1
H37D H -0.2114 0.2970 0.9394 0.146 Uiso 0.5 1 calc GR P B 1
H37E H -0.2189 0.3264 1.0184 0.146 Uiso 0.5 1 calc GR P B 1
H37F H -0.1206 0.3389 0.9888 0.146 Uiso 0.5 1 calc GR P B 1
C40A C -0.2461(17) 0.4602(17) 1.0499(14) 0.194(8) Uiso 0.5 1 d D P B 1
H40C H -0.2023 0.4831 1.0929 0.233 Uiso 0.5 1 calc R P B 1
H40D H -0.2523 0.4122 1.0651 0.233 Uiso 0.5 1 calc R P B 1
C41A C -0.3500(18) 0.4923(12) 1.0424(13) 0.159(7) Uiso 0.5 1 d D P B 1
H41D H -0.3560 0.5331 1.0111 0.238 Uiso 0.5 1 calc GR P B 1
H41E H -0.3588 0.5049 1.0916 0.238 Uiso 0.5 1 calc GR P B 1
H41F H -0.4011 0.4591 1.0198 0.238 Uiso 0.5 1 calc GR P B 1
C39B C -0.3132(15) 0.4350(11) 0.9900(12) 0.152(5) Uiso 0.5 1 d . P A 2
H39A H -0.3661 0.4064 1.0024 0.182 Uiso 0.5 1 calc R P A 2
H39B H -0.3346 0.4505 0.9379 0.182 Uiso 0.5 1 calc R P A 2
C39A C -0.1914(17) 0.4576(14) 0.9948(13) 0.182(6) Uiso 0.5 1 d D P B 1
H39C H -0.1215 0.4456 1.0173 0.219 Uiso 0.5 1 calc R P B 1
H39D H -0.1927 0.5028 0.9707 0.219 Uiso 0.5 1 calc R P B 1
C38B C -0.2184(19) 0.3979(15) 1.0030(17) 0.194(7) Uiso 0.5 1 d . P A 2
H38A H -0.1952 0.3861 1.0561 0.233 Uiso 0.5 1 calc R P A 2
H38B H -0.1670 0.4263 0.9881 0.233 Uiso 0.5 1 calc R P A 2

loop_
_atom_site_aniso_label
_atom_site_aniso_U_11
_atom_site_aniso_U_22
_atom_site_aniso_U_33
_atom_site_aniso_U_23
_atom_site_aniso_U_13
_atom_site_aniso_U_12
Co1 0.0347(3) 0.0341(3) 0.0338(3) -0.0001(3) 0.0095(3) -0.0004(3)
Cl1 0.0470(5) 0.0544(6) 0.0397(6) -0.0091(4) 0.0127(4) -0.0011(4)
Cl2 0.0493(6) 0.0382(5) 0.0501(6) -0.0022(4) 0.0037(4) -0.0047(4)
Cl3 0.0508(6) 0.0398(5) 0.0407(5) 0.0055(4) 0.0216(4) 0.0011(4)
P1 0.0430(6) 0.0446(6) 0.0319(5) -0.0010(4) 0.0074(4) 0.0014(4)
P2 0.0373(5) 0.0387(6) 0.0453(6) -0.0039(4) 0.0112(4) -0.0060(4)
Si1 0.0362(6) 0.0353(5) 0.0349(6) 0.0004(4) 0.0104(4) 0.0012(4)
Si2 0.0346(5) 0.0360(5) 0.0342(6) -0.0011(4) 0.0100(4) -0.0012(4)
N1 0.0346(17) 0.0362(17) 0.0442(19) 0.0037(14) 0.0136(14) 0.0014(14)
N2 0.0348(17) 0.0351(17) 0.0407(19) 0.0044(14) 0.0118(14) 0.0035(13)
N3 0.0367(17) 0.0407(18) 0.0343(19) 0.0013(14) 0.0109(14) 0.0022(14)
N4 0.0364(17) 0.0349(17) 0.0387(18) 0.0012(13) 0.0107(14) 0.0020(13)
C1 0.046(2) 0.038(2) 0.053(3) 0.0086(18) 0.015(2) 0.0024(18)
C2 0.067(3) 0.052(3) 0.068(3) 0.023(2) 0.005(2) 0.006(2)
C3 0.074(3) 0.039(2) 0.078(3) 0.001(2) 0.034(3) 0.005(2)
C4 0.059(3) 0.043(3) 0.084(4) 0.017(2) 0.034(2) 0.004(2)
C5 0.039(2) 0.043(2) 0.029(2) -0.0018(16) 0.0070(16) 0.0034(18)
C6 0.038(2) 0.037(2) 0.044(2) 0.0057(17) 0.0077(18) -0.0002(17)
C7 0.042(2) 0.047(2) 0.052(3) -0.0019(19) 0.0154(19) 0.0011(18)
C8 0.040(2) 0.044(2) 0.064(3) 0.004(2) 0.018(2) 0.0047(19)
C9 0.038(2) 0.055(3) 0.060(3) 0.014(2) 0.009(2) 0.004(2)
C10 0.046(3) 0.058(3) 0.045(3) 0.007(2) 0.0034(19) 0.000(2)
C11 0.039(2) 0.052(2) 0.048(3) 0.002(2) 0.0102(18) 0.0008(19)
C12 0.040(2) 0.043(2) 0.045(2) 0.0077(18) 0.0142(18) 0.0001(18)
C13 0.054(3) 0.060(3) 0.048(3) 0.014(2) 0.023(2) 0.008(2)
C14 0.044(2) 0.053(3) 0.055(3) 0.010(2) 0.0055(19) -0.0069(19)
C15 0.040(2) 0.045(2) 0.050(3) 0.0112(19) 0.0091(18) -0.0001(18)
C16 0.043(2) 0.053(2) 0.039(2) 0.0007(19) 0.0171(18) 0.0047(19)
C17 0.109(4) 0.055(3) 0.068(3) -0.004(2) 0.052(3) 0.008(3)
C18 0.043(3) 0.116(4) 0.052(3) 0.014(3) 0.021(2) 0.000(3)
C19 0.060(3) 0.067(3) 0.050(3) 0.013(2) 0.027(2) 0.011(2)
C20 0.036(2) 0.032(2) 0.039(2) -0.0032(16) 0.0077(17) -0.0038(16)
C21 0.034(2) 0.042(2) 0.033(2) 0.0013(16) 0.0118(16) 0.0021(17)
C22 0.040(2) 0.052(2) 0.038(2) 0.0014(19) 0.0121(18) 0.0012(19)
C23 0.039(2) 0.074(3) 0.043(3) -0.003(2) 0.0114(19) -0.004(2)
C24 0.041(2) 0.080(3) 0.041(3) 0.007(2) 0.0126(19) 0.016(2)
C25 0.058(3) 0.057(3) 0.050(3) 0.007(2) 0.025(2) 0.017(2)
C26 0.043(2) 0.046(2) 0.041(2) 0.0017(18) 0.0136(18) 0.0050(19)
C27 0.035(2) 0.047(2) 0.030(2) 0.0043(16) 0.0089(16) -0.0021(17)
C28 0.047(2) 0.044(2) 0.048(3) 0.0095(19) 0.0143(19) 0.0026(19)
C29 0.043(2) 0.058(3) 0.040(2) 0.0032(19) 0.0106(18) 0.0014(19)
C30 0.039(2) 0.056(3) 0.044(2) 0.0031(19) 0.0153(18) 0.0026(19)
C31 0.058(3) 0.054(3) 0.031(2) -0.0032(18) 0.0113(19) 0.004(2)
C32 0.064(3) 0.057(3) 0.038(2) -0.004(2) 0.005(2) 0.005(2)
C33 0.041(2) 0.056(3) 0.052(3) -0.010(2) 0.0031(19) -0.005(2)
C34 0.046(2) 0.050(3) 0.045(3) -0.0035(19) 0.0036(19) -0.0040(19)
C35 0.036(2) 0.058(3) 0.060(3) -0.009(2) 0.0078(19) -0.011(2)
C36 0.056(3) 0.043(2) 0.061(3) -0.011(2) 0.017(2) -0.010(2)

loop_
_atom_type_symbol
_atom_type_description
_atom_type_scat_dispersion_real
_atom_type_scat_dispersion_imag
_atom_type_scat_source
C C 0.0181 0.0091 'International Tables Vol C Tables 4.2.6.8 and 6.1.1.4'
H H 0.0000 0.0000 'International Tables Vol C Tables 4.2.6.8 and 6.1.1.4'
Cl Cl 0.3639 0.7018 'International Tables Vol C Tables 4.2.6.8 and 6.1.1.4'
Co Co -2.3653 3.6143 'International Tables Vol C Tables 4.2.6.8 and 6.1.1.4'
N N 0.0311 0.0180 'International Tables Vol C Tables 4.2.6.8 and 6.1.1.4'
P P 0.2955 0.4335 'International Tables Vol C Tables 4.2.6.8 and 6.1.1.4'
Si Si 0.2541 0.3302 'International Tables Vol C Tables 4.2.6.8 and 6.1.1.4'

loop_
_exptl_crystal_face_index_h
_exptl_crystal_face_index_k
_exptl_crystal_face_index_l
_exptl_crystal_face_perp_dist
28 30 -5 0.0206
-5 5 1 0.0181
-15 -14 5 0.0196
15 -13 -1 0.0164
5 -7 30 0.0641
-5 2 -30 0.0610

loop_
_geom_angle_atom_site_label_1
_geom_angle_atom_site_label_2
_geom_angle_atom_site_label_3
_geom_angle
P1 Co1 Cl3 84.12(4)
P2 Co1 Cl3 83.96(4)
P2 Co1 P1 168.07(5)
Si1 Co1 Cl3 115.88(4)
Si1 Co1 P1 91.00(4)
Si1 Co1 P2 93.66(4)
Si1 Co1 Si2 129.40(5)
Si2 Co1 Cl3 114.71(4)
Si2 Co1 P1 94.01(4)
Si2 Co1 P2 91.51(4)
C31 P1 Co1 117.46(14)
C32 P1 Co1 115.64(15)
C32 P1 C31 98.4(2)
C33 P1 Co1 121.74(15)
C33 P1 C31 100.9(2)
C33 P1 C32 98.7(2)
C34 P2 Co1 122.80(14)
C34 P2 C35 99.0(2)
C34 P2 C36 101.1(2)
C35 P2 Co1 114.86(14)
C36 P2 Co1 116.38(16)
C36 P2 C35 98.7(2)
Co1 Si1 C5 142.35(10)
Cl1 Si1 Co1 122.78(5)
Cl1 Si1 C5 94.85(10)
N1 Si1 Co1 130.09(10)
N1 Si1 Cl1 93.97(11)
N1 Si1 C5 34.33(13)
N2 Si1 Co1 130.74(11)
N2 Si1 Cl1 94.78(10)
N2 Si1 N1 69.03(13)
N2 Si1 C5 34.70(13)
Co1 Si2 C20 141.62(10)
Cl2 Si2 Co1 121.97(5)
Cl2 Si2 C20 96.31(10)
N3 Si2 Co1 128.91(10)
N3 Si2 Cl2 94.83(10)
N3 Si2 C20 34.25(12)
N4 Si2 Co1 131.51(10)
N4 Si2 Cl2 95.49(10)
N4 Si2 N3 69.31(13)
N4 Si2 C20 35.06(12)
C1 N1 Si1 137.4(2)
C5 N1 Si1 91.1(2)
C5 N1 C1 131.2(3)
C5 N2 Si1 92.0(2)
C5 N2 C12 128.3(3)
C12 N2 Si1 135.1(2)
C16 N3 Si2 138.1(2)
C20 N3 Si2 91.6(2)
C20 N3 C16 130.3(3)
C20 N4 Si2 91.2(2)
C20 N4 C27 127.1(3)
C27 N4 Si2 136.3(2)
N1 C1 C2 113.2(3)
N1 C1 C3 108.7(3)
N1 C1 C4 107.1(3)
C2 C1 C3 109.6(4)
C4 C1 C2 109.8(4)
C4 C1 C3 108.3(4)
N1 C5 Si1 54.61(18)
N1 C5 N2 107.9(3)
N1 C5 C6 126.7(3)
N2 C5 Si1 53.29(17)
N2 C5 C6 125.3(3)
C6 C5 Si1 177.4(3)
C7 C6 C5 121.1(4)
C11 C6 C5 118.9(3)
C11 C6 C7 120.0(4)
C6 C7 C8 119.6(4)
C9 C8 C7 120.0(4)
C8 C9 C10 120.1(4)
C9 C10 C11 119.8(4)
C6 C11 C10 120.4(4)
N2 C12 C13 110.1(3)
N2 C12 C14 112.8(3)
N2 C12 C15 106.0(3)
C14 C12 C13 109.3(3)
C15 C12 C13 109.2(3)
C15 C12 C14 109.3(3)
N3 C16 C17 107.1(3)
N3 C16 C18 112.8(3)
N3 C16 C19 107.2(3)
C18 C16 C17 111.4(4)
C19 C16 C17 109.8(4)
C19 C16 C18 108.4(4)
N3 C20 Si2 54.18(18)
N3 C20 N4 107.9(3)
N3 C20 C21 126.8(3)
N4 C20 Si2 53.70(18)
N4 C20 C21 125.1(3)
C21 C20 Si2 175.9(3)
C22 C21 C20 118.5(3)
C26 C21 C20 121.3(3)
C26 C21 C22 120.0(4)
C21 C22 C23 119.6(4)
C24 C23 C22 120.1(4)
C25 C24 C23 120.5(4)
C24 C25 C26 119.9(4)
C21 C26 C25 119.9(4)
N4 C27 C28 110.5(3)
N4 C27 C29 112.4(3)
N4 C27 C30 105.8(3)
C29 C27 C28 109.7(3)
C29 C27 C30 109.7(3)
C30 C27 C28 108.6(3)
C39A C38A C37A 102.4(17)
C39B C40B C41B 94.1(16)
C39A C40A C41A 127(2)
C38B C39B C40B 102.0(18)
C40A C39A C38A 109(2)
C39B C38B C37B 106(2)

loop_
_geom_bond_atom_site_label_1
_geom_bond_atom_site_label_2
_geom_bond_distance
Co1 Cl3 2.4069(10)
Co1 P1 2.2055(12)
Co1 P2 2.1949(12)
Co1 Si1 2.1748(11)
Co1 Si2 2.1844(12)
Cl1 Si1 2.1640(14)
Cl2 Si2 2.1611(14)
P1 C31 1.830(4)
P1 C32 1.827(4)
P1 C33 1.823(4)
P2 C34 1.821(4)
P2 C35 1.831(4)
P2 C36 1.823(4)
Si1 N1 1.913(3)
Si1 N2 1.882(3)
Si1 C5 2.346(4)
Si2 N3 1.908(3)
Si2 N4 1.896(3)
Si2 C20 2.352(4)
N1 C1 1.481(5)
N1 C5 1.323(5)
N2 C5 1.336(5)
N2 C12 1.491(5)
N3 C16 1.492(5)
N3 C20 1.324(5)
N4 C20 1.351(4)
N4 C27 1.486(5)
C1 C2 1.519(6)
C1 C3 1.528(6)
C1 C4 1.510(5)
C5 C6 1.505(5)
C6 C7 1.387(5)
C6 C11 1.372(6)
C7 C8 1.397(6)
C8 C9 1.374(6)
C9 C10 1.387(6)
C10 C11 1.387(5)
C12 C13 1.535(6)
C12 C14 1.529(6)
C12 C15 1.514(5)
C16 C17 1.527(6)
C16 C18 1.519(6)
C16 C19 1.502(6)
C20 C21 1.494(5)
C21 C22 1.387(5)
C21 C26 1.386(5)
C22 C23 1.387(6)
C23 C24 1.382(6)
C24 C25 1.371(6)
C25 C26 1.391(6)
C27 C28 1.528(6)
C27 C29 1.524(5)
C27 C30 1.524(5)
C37B C38B 1.57(3)
C38A C37A 1.566(16)
C38A C39A 1.55(3)
C40B C41B 1.633(17)
C40B C39B 1.58(3)
C40A C41A 1.547(17)
C40A C39A 1.406(17)
C39B C38B 1.47(3)

loop_
_geom_torsion_atom_site_label_1
_geom_torsion_atom_site_label_2
_geom_torsion_atom_site_label_3
_geom_torsion_atom_site_label_4
_geom_torsion
Co1 Si1 N2 C5 126.27(19)
Co1 Si1 N2 C12 -77.5(4)
Co1 Si2 N4 C20 124.15(19)
Co1 Si2 N4 C27 -82.0(4)
Cl1 Si1 N2 C5 -91.6(2)
Cl1 Si1 N2 C12 64.6(3)
Cl2 Si2 N4 C20 -93.2(2)
Cl2 Si2 N4 C27 60.6(3)
Si1 N1 C1 C2 -142.6(3)
Si1 N1 C1 C3 95.4(4)
Si1 N1 C1 C4 -21.4(5)
Si1 N1 C5 N2 1.1(3)
Si1 N1 C5 C6 177.2(3)
Si1 N2 C5 N1 -1.2(3)
Si1 N2 C5 C6 -177.3(3)
Si1 N2 C12 C13 -94.3(4)
Si1 N2 C12 C14 143.3(3)
Si1 N2 C12 C15 23.7(5)
Si2 N3 C16 C17 94.1(4)
Si2 N3 C16 C18 -143.0(4)
Si2 N3 C16 C19 -23.7(5)
Si2 N3 C20 N4 -0.1(3)
Si2 N3 C20 C21 175.0(3)
Si2 N4 C20 N3 0.1(3)
Si2 N4 C20 C21 -175.2(3)
Si2 N4 C27 C28 -90.3(4)
Si2 N4 C27 C29 146.7(3)
Si2 N4 C27 C30 27.1(5)
N1 Si1 N2 C5 0.8(2)
N1 Si1 N2 C12 157.0(4)
N1 C5 C6 C7 83.1(5)
N1 C5 C6 C11 -97.7(5)
N2 C5 C6 C7 -101.4(5)
N2 C5 C6 C11 77.7(5)
N3 Si2 N4 C20 -0.1(2)
N3 Si2 N4 C27 153.7(4)
N3 C20 C21 C22 -95.1(5)
N3 C20 C21 C26 81.4(5)
N4 C20 C21 C22 79.2(5)
N4 C20 C21 C26 -104.2(4)
C1 N1 C5 Si1 174.5(5)
C1 N1 C5 N2 175.6(4)
C1 N1 C5 C6 -8.3(6)
C5 Si1 N2 C12 156.2(5)
C5 N1 C1 C2 45.6(6)
C5 N1 C1 C3 -76.4(5)
C5 N1 C1 C4 166.8(4)
C5 N2 C12 C13 54.7(5)
C5 N2 C12 C14 -67.7(5)
C5 N2 C12 C15 172.7(4)
C5 C6 C7 C8 178.9(4)
C5 C6 C11 C10 -178.9(4)
C6 C7 C8 C9 -0.4(6)
C7 C6 C11 C10 0.2(6)
C7 C8 C9 C10 1.1(6)
C8 C9 C10 C11 -1.1(6)
C9 C10 C11 C6 0.5(6)
C11 C6 C7 C8 -0.2(6)
C12 N2 C5 Si1 -158.7(4)
C12 N2 C5 N1 -159.9(3)
C12 N2 C5 C6 23.9(6)
C16 N3 C20 Si2 178.6(4)
C16 N3 C20 N4 178.5(3)
C16 N3 C20 C21 -6.4(6)
C20 Si2 N4 C27 153.8(5)
C20 N3 C16 C17 -83.8(5)
C20 N3 C16 C18 39.1(6)
C20 N3 C16 C19 158.4(4)
C20 N4 C27 C28 56.0(5)
C20 N4 C27 C29 -66.9(5)
C20 N4 C27 C30 173.5(3)
C20 C21 C22 C23 176.9(3)
C20 C21 C26 C25 -176.3(3)
C21 C22 C23 C24 -0.5(6)
C22 C21 C26 C25 0.2(5)
C22 C23 C24 C25 0.2(6)
C23 C24 C25 C26 0.3(6)
C24 C25 C26 C21 -0.5(6)
C26 C21 C22 C23 0.3(5)
C27 N4 C20 Si2 -157.5(4)
C27 N4 C20 N3 -157.4(3)
C27 N4 C20 C21 27.3(5)
C40B C39B C38B C37B 176.3(18)
C41B C40B C39B C38B -160.1(18)
C37A C38A C39A C40A -81(2)
C41A C40A C39A C38A -74(4)
